data_2104286
loop_
_publ_author_name
'Britton, Doyle'

_publ_section_title
;
 Planar packing of tetrachlorodicyanobenzenes. II
;
_journal_issue 1
_journal_name_full 'Acta Crystallographica Section B'
_journal_page_first 54
_journal_page_last 58
_journal_paper_doi 10.1107/S0108768108035234
_journal_volume 65
_journal_year 2009
_chemical_formula_moiety 'C8 Cl4 N2'
_chemical_formula_sum 'C8 Cl4 N2'
_chemical_formula_weight 265.90
_chemical_name_systematic
;
 m-tetrachlorodicyanobenzene/p- tetrachlorodicyanobenzene  1/1  polymorpth II
;
_space_group_IT_number 12
_symmetry_cell_setting monoclinic
_symmetry_space_group_name_Hall '-C 2y'
_symmetry_space_group_name_H-M 'C 1 2/m 1'
_atom_sites_solution_primary direct
_atom_sites_solution_secondary difmap
_audit_creation_method SHELXTL
_cell_angle_alpha 90.00
_cell_angle_beta 93.106(2)
_cell_angle_gamma 90.00
_cell_formula_units_Z 2
_cell_length_a 7.9237(9)
_cell_length_b 9.4546(11)
_cell_length_c 6.5157(7)
_cell_measurement_reflns_used 2359
_cell_measurement_temperature 173(2)
_cell_measurement_theta_max 27.5
_cell_measurement_theta_min 3.1
_cell_volume 487.41(9)
_computing_cell_refinement 'SAINT (Bruker, 2002)'
_computing_data_collection 'SMART (Bruker, 2002)'
_computing_data_reduction SAINT
_computing_molecular_graphics SHELXTL
_computing_publication_material SHELXTL
_computing_structure_refinement SHELXTL
_computing_structure_solution 'SHELXTL (Sheldrick, 1997)'
_diffrn_ambient_temperature 173(2)
_diffrn_measured_fraction_theta_full 1.000
_diffrn_measured_fraction_theta_max 1.000
_diffrn_measurement_device_type
;
BRUKER 1K CCD area detector diffractometer
;
_diffrn_measurement_method '\w scans'
_diffrn_radiation_monochromator graphite
_diffrn_radiation_source 'fine-focus sealed tube'
_diffrn_radiation_type MoK\a
_diffrn_radiation_wavelength 0.71073
_diffrn_reflns_av_R_equivalents 0.0159
_diffrn_reflns_av_sigmaI/netI 0.0114
_diffrn_reflns_limit_h_max 10
_diffrn_reflns_limit_h_min -10
_diffrn_reflns_limit_k_max 12
_diffrn_reflns_limit_k_min -12
_diffrn_reflns_limit_l_max 8
_diffrn_reflns_limit_l_min -8
_diffrn_reflns_number 2825
_diffrn_reflns_theta_full 27.50
_diffrn_reflns_theta_max 27.50
_diffrn_reflns_theta_min 3.13
_diffrn_standards_decay_% 'less than 1'
_diffrn_standards_number 0
_exptl_absorpt_coefficient_mu 1.167
_exptl_absorpt_correction_T_max 0.70
_exptl_absorpt_correction_T_min 0.58
_exptl_absorpt_correction_type multi-scan
_exptl_absorpt_process_details
;
SADABS; Sheldrick, 1996; Blessing, 1995
;
_exptl_crystal_colour colorless
_exptl_crystal_density_diffrn 1.812
_exptl_crystal_density_meas ?
_exptl_crystal_density_method .
_exptl_crystal_description prism
_exptl_crystal_F_000 260
_exptl_crystal_size_max 0.35
_exptl_crystal_size_mid 0.35
_exptl_crystal_size_min 0.30
_refine_diff_density_max 0.40
_refine_diff_density_min -0.46
_refine_ls_extinction_method none
_refine_ls_goodness_of_fit_ref 1.077
_refine_ls_matrix_type full
_refine_ls_number_parameters 53
_refine_ls_number_reflns 589
_refine_ls_number_restraints 9
_refine_ls_restrained_S_all 1.069
_refine_ls_R_factor_all 0.0323
_refine_ls_R_factor_gt 0.0313
_refine_ls_shift/su_max 0.001
_refine_ls_shift/su_mean 0.000
_refine_ls_structure_factor_coef Fsqd
_refine_ls_weighting_details
;
calc w=1/[\s^2^(Fo^2^)+(0.039P)^2^+0.594P]
where P=(Fo^2^+2Fc^2^)/3
;
_refine_ls_weighting_scheme calc
_refine_ls_wR_factor_gt 0.0794
_refine_ls_wR_factor_ref 0.0802
_reflns_number_gt 562
_reflns_number_total 589
_reflns_threshold_expression '>2\s(I) '
_cod_data_source_file bs5066.cif
_cod_data_source_block M-P-II
_cod_original_sg_symbol_H-M 'C 2/m'
_cod_database_code 2104286
_cod_database_fobs_code 2104286

loop_
_symmetry_equiv_pos_as_xyz
'x, y, z'
'-x, y, -z'
'x+1/2, y+1/2, z'
'-x+1/2, y+1/2, -z'
'-x, -y, -z'
'x, -y, z'
'-x+1/2, -y+1/2, -z'
'x+1/2, -y+1/2, z'

loop_
_atom_site_type_symbol
_atom_site_label
_atom_site_fract_x
_atom_site_fract_y
_atom_site_fract_z
_atom_site_U_iso_or_equiv
_atom_site_adp_type
_atom_site_calc_flag
_atom_site_refinement_flags
_atom_site_occupancy
_atom_site_disorder_assembly
_atom_site_disorder_group
Cl Cl2 0.59393(11) 0.21874(6) 0.28866(9) 0.0420(2) Uani d PD 0.7852(19) . .
Cl Cl1 0.7036(3) 0.5000 0.1082(3) 0.0525(6) Uani d SPD 0.430(4) . .
C C1 0.58745(19) 0.5000 0.3224(2) 0.0328(5) Uani d SD 1 . .
C C2 0.54348(19) 0.37247(10) 0.4102(2) 0.0326(4) Uani d D 1 . .
N N1 0.7474(3) 0.5000 -0.0133(3) 0.0434(10) Uani d SPD 0.570(4) . .
N N2 0.6256(6) 0.1252(3) 0.2781(11) 0.0491(19) Uani d PD 0.2148(19) . .
C C11 0.6774(12) 0.5000 0.1353(9) 0.0525(6) Uani d SPD 0.570(4) . .
C C12 0.589(2) 0.2337(4) 0.3385(14) 0.0420(2) Uani d PD 0.2148(19) . .

loop_
_atom_site_aniso_label
_atom_site_aniso_U_11
_atom_site_aniso_U_22
_atom_site_aniso_U_33
_atom_site_aniso_U_12
_atom_site_aniso_U_13
_atom_site_aniso_U_23
Cl2 0.0470(4) 0.0327(4) 0.0459(4) 0.0042(2) -0.0004(3) -0.0099(2)
Cl1 0.0405(11) 0.0844(11) 0.0330(9) 0.000 0.0062(5) 0.000
C1 0.0300(11) 0.0408(13) 0.0274(10) 0.000 -0.0006(8) 0.000
C2 0.0316(8) 0.0323(8) 0.0332(8) 0.0018(6) -0.0035(6) -0.0040(6)
N1 0.051(2) 0.044(2) 0.036(2) 0.000 0.0121(18) 0.000
N2 0.059(5) 0.041(5) 0.048(4) 0.000(4) 0.007(3) -0.002(3)
C11 0.0405(11) 0.0844(11) 0.0330(9) 0.000 0.0062(5) 0.000
C12 0.0470(4) 0.0327(4) 0.0459(4) 0.0042(2) -0.0004(3) -0.0099(2)

loop_
_atom_type_symbol
_atom_type_description
_atom_type_scat_dispersion_real
_atom_type_scat_dispersion_imag
_atom_type_scat_source
C C 0.0033 0.0016 'International Tables Vol C Tables 4.2.6.8 and 6.1.1.4'
N N 0.0061 0.0033 'International Tables Vol C Tables 4.2.6.8 and 6.1.1.4'
Cl Cl 0.1484 0.1585 'International Tables Vol C Tables 4.2.6.8 and 6.1.1.4'

loop_
_geom_angle_atom_site_label_1
_geom_angle_atom_site_label_2
_geom_angle_atom_site_label_3
_geom_angle_site_symmetry_1
_geom_angle_site_symmetry_3
_geom_angle
_geom_angle_publ_flag
C2 C1 C2 6_565 . 120.74(11) ?
C2 C1 C11 6_565 . 119.63(6) ?
C2 C1 C11 . . 119.63(6) ?
C2 C1 Cl1 6_565 . 119.61(6) ?
C2 C1 Cl1 . . 119.61(6) ?
C1 C2 C2 . 2_656 119.63(6) ?
C1 C2 C12 . . 125.7(4) ?
C2 C2 C12 2_656 . 114.6(3) ?
C1 C2 Cl2 . . 118.47(10) ?
C2 C2 Cl2 2_656 . 121.88(6) ?
N1 C11 C1 . . 179.5(10) ?
N2 C12 C2 . . 178.6(6) ?

loop_
_geom_bond_atom_site_label_1
_geom_bond_atom_site_label_2
_geom_bond_site_symmetry_2
_geom_bond_distance
_geom_bond_publ_flag
Cl2 C2 . 1.71298(18) ?
Cl1 C1 . 1.71297(18) ?
C1 C2 6_565 1.3871(15) ?
C1 C2 . 1.3871(16) ?
C1 C11 . 1.44501(16) ?
C2 C2 2_656 1.389(3) ?
C2 C12 . 1.44506(17) ?
N1 C11 . 1.14201(14) ?
N2 C12 . 1.14206(15) ?
